data_4031960
loop_
_publ_author_name
'Chen, Fei'
'Yang, Xiu-Long'
'Wu, Zhi-Wei'
'Han, Bing'

_publ_section_title
;
 Synthesis of Isoxazoline/Cyclic Nitrone-Featured Methylenes Using
 Unsaturated Ketoximes: A Dual Role of TEMPO.
;
_journal_issue 7
_journal_name_full 'The Journal of organic chemistry'
_journal_page_first 3042
_journal_page_last 3050
_journal_paper_doi 10.1021/acs.joc.6b00180
_journal_volume 81
_journal_year 2016
_chemical_formula_moiety 'C21 H23 N O'
_chemical_formula_sum 'C21 H23 N O'
_chemical_formula_weight 305.40
_chemical_name_systematic
;
 ? 
;
_space_group_crystal_system triclinic
_space_group_IT_number 2
_space_group_name_Hall '-P 1'
_space_group_name_H-M_alt 'P -1'
_symmetry_space_group_name_Hall '-P 1'
_symmetry_space_group_name_H-M 'P -1'
_atom_sites_solution_hydrogens geom
_atom_sites_solution_primary direct
_atom_sites_solution_secondary difmap
_audit_creation_date 2015-04-27
_audit_creation_method
;
Olex2 1.2
(compiled 2014.11.28 svn.r3106 for OlexSys, GUI svn.r4959)
;
_cell_angle_alpha 114.778(19)
_cell_angle_beta 103.217(16)
_cell_angle_gamma 93.707(16)
_cell_formula_units_Z 2
_cell_length_a 9.6457(18)
_cell_length_b 10.255(2)
_cell_length_c 10.4809(19)
_cell_measurement_reflns_used 1330
_cell_measurement_temperature 295.42(10)
_cell_measurement_theta_max 22.7630
_cell_measurement_theta_min 3.9880
_cell_volume 901.1(3)
_computing_cell_refinement
;
CrysAlisPro, Agilent Technologies,
Version 1.171.37.33 (release 27-03-2014 CrysAlis171 .NET)
(compiled Mar 27 2014,17:12:48)
;
_computing_data_collection
;
CrysAlisPro, Agilent Technologies,
Version 1.171.37.33 (release 27-03-2014 CrysAlis171 .NET)
(compiled Mar 27 2014,17:12:48)
;
_computing_data_reduction
;
CrysAlisPro, Agilent Technologies,
Version 1.171.37.33 (release 27-03-2014 CrysAlis171 .NET)
(compiled Mar 27 2014,17:12:48)
;
_computing_molecular_graphics 'Olex2 (Dolomanov et al., 2009)'
_computing_publication_material 'Olex2 (Dolomanov et al., 2009)'
_computing_structure_refinement 'ShelXL (Sheldrick, 2008)'
_computing_structure_solution 'ShelXS (Sheldrick, 2008)'
_diffrn_ambient_environment air
_diffrn_ambient_temperature 295.42(10)
_diffrn_detector 'CCD plate'
_diffrn_detector_area_resol_mean 16.0733
_diffrn_detector_type Eos
_diffrn_measured_fraction_theta_full 0.998
_diffrn_measured_fraction_theta_max 0.997
_diffrn_measurement_details
;
  1 omega  -47.00   37.00   2.0000    5.0000
omega____ theta____ kappa____ phi______ frames
    -       20.7416  -57.0000  -30.0000 42

  2 omega   -5.00   61.00   2.0000    5.0000
omega____ theta____ kappa____ phi______ frames
    -       20.7416  -99.0000  -90.0000 33

  3 omega  -20.00   52.00   2.0000    5.0000
omega____ theta____ kappa____ phi______ frames
    -       20.7416  -99.0000   90.0000 36

  4 omega  -13.00   21.00   2.0000    5.0000
omega____ theta____ kappa____ phi______ frames
    -      -17.3041  -99.0000  120.0000 17

  5 omega   49.00   91.00   2.0000    5.0000
omega____ theta____ kappa____ phi______ frames
    -       20.7416   57.0000  120.0000 21

  6 omega  -46.00   28.00   2.0000    5.0000
omega____ theta____ kappa____ phi______ frames
    -       20.7416  -57.0000 -150.0000 37
;
_diffrn_measurement_device 'four-circle diffractometer'
_diffrn_measurement_device_type 'SuperNova, Dual, Cu at zero, Eos'
_diffrn_measurement_method '\w scans'
_diffrn_orient_matrix_UB_11 -0.0394369000
_diffrn_orient_matrix_UB_12 0.0330375000
_diffrn_orient_matrix_UB_13 -0.0405073000
_diffrn_orient_matrix_UB_21 0.0621885000
_diffrn_orient_matrix_UB_22 0.0540094000
_diffrn_orient_matrix_UB_23 0.0232212000
_diffrn_orient_matrix_UB_31 0.0218520000
_diffrn_orient_matrix_UB_32 -0.0446418000
_diffrn_orient_matrix_UB_33 -0.0621026000
_diffrn_radiation_monochromator mirror
_diffrn_radiation_probe x-ray
_diffrn_radiation_type MoK\a
_diffrn_radiation_wavelength 0.71073
_diffrn_reflns_av_R_equivalents 0.0314
_diffrn_reflns_av_unetI/netI 0.0592
_diffrn_reflns_limit_h_max 11
_diffrn_reflns_limit_h_min -11
_diffrn_reflns_limit_k_max 11
_diffrn_reflns_limit_k_min -12
_diffrn_reflns_limit_l_max 11
_diffrn_reflns_limit_l_min -12
_diffrn_reflns_number 5983
_diffrn_reflns_theta_full 25.50
_diffrn_reflns_theta_max 26.02
_diffrn_reflns_theta_min 3.37
_diffrn_source 'SuperNova (Mo) X-ray Source'
_exptl_absorpt_coefficient_mu 0.068
_exptl_absorpt_correction_T_max 1.00000
_exptl_absorpt_correction_T_min 0.70918
_exptl_absorpt_correction_type multi-scan
_exptl_absorpt_process_details
;
CrysAlisPro, Agilent Technologies,
Version 1.171.37.33 (release 27-03-2014 CrysAlis171 .NET)
(compiled Mar 27 2014,17:12:48)
Empirical absorption correction using spherical harmonics,
 implemented in SCALE3 ABSPACK scaling algorithm.
;
_exptl_crystal_colour 'clear light colourless'
_exptl_crystal_colour_lustre clear
_exptl_crystal_colour_modifier light
_exptl_crystal_colour_primary colourless
_exptl_crystal_density_diffrn 1.126
_exptl_crystal_density_method 'not measured'
_exptl_crystal_description block
_exptl_crystal_F_000 328
_exptl_crystal_size_max 0.33
_exptl_crystal_size_mid 0.31
_exptl_crystal_size_min 0.25
_refine_diff_density_max 0.148
_refine_diff_density_min -0.124
_refine_diff_density_rms 0.032
_refine_ls_extinction_coef 0.058(5)
_refine_ls_extinction_expression Fc^*^=kFc[1+0.001xFc^2^\l^3^/sin(2\q)]^-1/4^
_refine_ls_extinction_method SHELXL
_refine_ls_goodness_of_fit_ref 1.037
_refine_ls_hydrogen_treatment constr
_refine_ls_matrix_type full
_refine_ls_number_parameters 212
_refine_ls_number_reflns 3541
_refine_ls_number_restraints 0
_refine_ls_restrained_S_all 1.037
_refine_ls_R_factor_all 0.1005
_refine_ls_R_factor_gt 0.0590
_refine_ls_shift/su_max 0.000
_refine_ls_shift/su_mean 0.000
_refine_ls_structure_factor_coef Fsqd
_refine_ls_weighting_details 'calc w=1/[\s^2^(Fo^2^)+(0.0383P)^2^+0.1969P] where P=(Fo^2^+2Fc^2^)/3'
_refine_ls_weighting_scheme calc
_refine_ls_wR_factor_gt 0.1169
_refine_ls_wR_factor_ref 0.1441
_reflns_number_gt 2136
_reflns_number_total 3541
_reflns_threshold_expression >2sigma(I)
_cod_data_source_file jo6b00180_si_003.cif
_cod_data_source_block chenfei0427
_cod_database_code 4031960
_reflns_odcompleteness_completeness 99.73
_reflns_odcompleteness_iscentric 1
_reflns_odcompleteness_theta 26.32
_olex2_refinement_description
;
1. Fixed Uiso
 At 1.2 times of:
  All C(H) groups, All C(H,H) groups
 At 1.5 times of:
  All C(H,H,H) groups
2.a Ternary CH refined with riding coordinates:
 C10(H10)
2.b Secondary CH2 refined with riding coordinates:
 C9(H9A,H9B)
2.c Aromatic/amide H refined with riding coordinates:
 C1(H1), C2(H2), C3(H3), C4(H4), C5(H5), C13(H13), C14(H14), C15(H15),
 C16(H16), C17(H17), C18(H18)
2.d Idealised Me refined as rotating group:
 C19(H19A,H19B,H19C), C20(H20A,H20B,H20C), C21(H21A,H21B,H21C)
;
_olex2_date_sample_data_collection 2015-04-27
_olex2_submission_special_instructions 'No special instructions were received'

loop_
_space_group_symop_id
_space_group_symop_operation_xyz
1 'x, y, z'
2 '-x, -y, -z'

loop_
_atom_site_label
_atom_site_type_symbol
_atom_site_fract_x
_atom_site_fract_y
_atom_site_fract_z
_atom_site_U_iso_or_equiv
_atom_site_adp_type
_atom_site_occupancy
_atom_site_calc_flag
_atom_site_refinement_flags_posn
O1 O 0.69938(16) 0.47594(15) 0.05630(16) 0.0582(4) Uani 1 d .
N1 N 0.67882(18) 0.58662(19) 0.16539(18) 0.0477(5) Uani 1 d .
C1 C 0.8905(3) 0.9043(2) 0.1848(2) 0.0616(6) Uani 1 d .
H1 H 0.8270 0.9683 0.2128 0.074 Uiso 1 calc R
C2 C 1.0071(3) 0.9459(3) 0.1456(3) 0.0739(8) Uani 1 d .
H2 H 1.0202 1.0367 0.1460 0.089 Uiso 1 calc R
C3 C 1.1032(3) 0.8547(3) 0.1064(3) 0.0789(8) Uani 1 d .
H3 H 1.1812 0.8832 0.0799 0.095 Uiso 1 calc R
C4 C 1.0841(3) 0.7210(3) 0.1064(3) 0.0735(8) Uani 1 d .
H4 H 1.1504 0.6596 0.0816 0.088 Uiso 1 calc R
C5 C 0.9663(2) 0.6771(2) 0.1432(2) 0.0576(6) Uani 1 d .
H5 H 0.9536 0.5856 0.1413 0.069 Uiso 1 calc R
C6 C 0.8667(2) 0.7679(2) 0.1829(2) 0.0484(5) Uani 1 d .
C7 C 0.7449(2) 0.7228(2) 0.2254(2) 0.0457(5) Uani 1 d .
C8 C 0.6726(2) 0.8192(2) 0.3359(2) 0.0542(6) Uani 1 d .
C9 C 0.5951(3) 0.7051(2) 0.3675(2) 0.0599(6) Uani 1 d .
H9A H 0.6580 0.6934 0.4471 0.072 Uiso 1 calc R
H9B H 0.5080 0.7342 0.3938 0.072 Uiso 1 calc R
C10 C 0.5581(2) 0.5646(2) 0.2268(2) 0.0514(6) Uani 1 d .
H10 H 0.4665 0.5640 0.1622 0.062 Uiso 1 calc R
C11 C 0.5476(2) 0.4235(2) 0.2393(2) 0.0539(6) Uani 1 d .
C12 C 0.6746(2) 0.3952(2) 0.3299(3) 0.0549(6) Uani 1 d .
C13 C 0.7865(3) 0.3406(3) 0.2758(3) 0.0716(7) Uani 1 d .
H13 H 0.7854 0.3233 0.1811 0.086 Uiso 1 calc R
C14 C 0.9011(3) 0.3110(3) 0.3609(4) 0.0848(9) Uani 1 d .
H14 H 0.9761 0.2747 0.3225 0.102 Uiso 1 calc R
C15 C 0.9052(3) 0.3344(3) 0.4990(4) 0.0853(9) Uani 1 d .
H15 H 0.9815 0.3128 0.5548 0.102 Uiso 1 calc R
C16 C 0.7966(3) 0.3896(4) 0.5545(3) 0.0976(10) Uani 1 d .
H16 H 0.7989 0.4065 0.6494 0.117 Uiso 1 calc R
C17 C 0.6833(3) 0.4208(3) 0.4723(3) 0.0842(9) Uani 1 d .
H17 H 0.6107 0.4600 0.5132 0.101 Uiso 1 calc R
C18 C 0.4232(3) 0.3301(3) 0.1732(3) 0.0761(8) Uani 1 d .
H18 H 0.3497 0.3552 0.1179 0.091 Uiso 1 calc R
C19 C 0.3887(4) 0.1873(3) 0.1784(4) 0.1171(12) Uani 1 d .
H19A H 0.3710 0.1082 0.0823 0.176 Uiso 1 calc GR
H19B H 0.3041 0.1862 0.2119 0.176 Uiso 1 calc GR
H19C H 0.4691 0.1766 0.2445 0.176 Uiso 1 calc GR
C20 C 0.5604(3) 0.8875(3) 0.2656(3) 0.0811(8) Uani 1 d .
H20A H 0.6091 0.9547 0.2411 0.122 Uiso 1 calc GR
H20B H 0.5080 0.9386 0.3334 0.122 Uiso 1 calc GR
H20C H 0.4941 0.8119 0.1783 0.122 Uiso 1 calc GR
C21 C 0.7794(3) 0.9373(3) 0.4754(3) 0.0776(8) Uani 1 d .
H21A H 0.8516 0.8936 0.5149 0.116 Uiso 1 calc GR
H21B H 0.7285 0.9848 0.5461 0.116 Uiso 1 calc GR
H21C H 0.8252 1.0079 0.4530 0.116 Uiso 1 calc GR

loop_
_atom_site_aniso_label
_atom_site_aniso_U_11
_atom_site_aniso_U_22
_atom_site_aniso_U_33
_atom_site_aniso_U_23
_atom_site_aniso_U_13
_atom_site_aniso_U_12
O1 0.0664(10) 0.0523(9) 0.0534(9) 0.0170(7) 0.0244(8) 0.0136(7)
N1 0.0523(11) 0.0524(11) 0.0447(10) 0.0241(9) 0.0188(9) 0.0159(8)
C1 0.0735(17) 0.0588(14) 0.0611(15) 0.0307(12) 0.0260(13) 0.0156(12)
C2 0.098(2) 0.0616(16) 0.0688(16) 0.0310(13) 0.0351(16) 0.0019(14)
C3 0.088(2) 0.0725(18) 0.0709(17) 0.0185(14) 0.0435(16) -0.0040(15)
C4 0.0607(16) 0.0720(17) 0.0753(17) 0.0139(14) 0.0341(14) 0.0097(13)
C5 0.0561(15) 0.0555(13) 0.0606(14) 0.0230(11) 0.0207(12) 0.0117(11)
C6 0.0526(13) 0.0510(12) 0.0425(11) 0.0213(10) 0.0148(10) 0.0086(10)
C7 0.0507(13) 0.0470(12) 0.0458(12) 0.0245(10) 0.0165(10) 0.0138(10)
C8 0.0617(15) 0.0507(13) 0.0564(13) 0.0236(11) 0.0262(12) 0.0191(11)
C9 0.0664(16) 0.0673(15) 0.0572(14) 0.0306(12) 0.0305(12) 0.0189(12)
C10 0.0452(13) 0.0639(14) 0.0539(13) 0.0317(11) 0.0187(11) 0.0131(10)
C11 0.0526(14) 0.0590(14) 0.0555(13) 0.0298(11) 0.0172(12) 0.0079(11)
C12 0.0515(14) 0.0569(13) 0.0635(14) 0.0346(12) 0.0148(12) 0.0065(11)
C13 0.0794(19) 0.0667(16) 0.0731(17) 0.0300(14) 0.0282(15) 0.0262(14)
C14 0.076(2) 0.0772(19) 0.108(2) 0.0429(18) 0.0296(19) 0.0391(15)
C15 0.077(2) 0.085(2) 0.099(2) 0.0540(19) 0.0066(18) 0.0240(16)
C16 0.088(2) 0.146(3) 0.093(2) 0.081(2) 0.0288(19) 0.045(2)
C17 0.0681(18) 0.134(3) 0.086(2) 0.074(2) 0.0324(16) 0.0383(17)
C18 0.0666(17) 0.0858(19) 0.0788(18) 0.0489(16) 0.0072(15) -0.0038(14)
C19 0.106(3) 0.106(2) 0.131(3) 0.075(2) -0.009(2) -0.034(2)
C20 0.0800(19) 0.0886(19) 0.106(2) 0.0581(17) 0.0470(17) 0.0467(16)
C21 0.094(2) 0.0649(16) 0.0609(16) 0.0110(13) 0.0322(15) 0.0103(14)

loop_
_atom_type_symbol
_atom_type_description
_atom_type_scat_dispersion_real
_atom_type_scat_dispersion_imag
_atom_type_scat_source
C C 0.0033 0.0016 'International Tables Vol C Tables 4.2.6.8 and 6.1.1.4'
H H 0.0000 0.0000 'International Tables Vol C Tables 4.2.6.8 and 6.1.1.4'
N N 0.0061 0.0033 'International Tables Vol C Tables 4.2.6.8 and 6.1.1.4'
O O 0.0106 0.0060 'International Tables Vol C Tables 4.2.6.8 and 6.1.1.4'

loop_
_geom_angle_atom_site_label_1
_geom_angle_atom_site_label_2
_geom_angle_atom_site_label_3
_geom_angle
O1 N1 C7 127.88(17)
O1 N1 C10 118.51(17)
C7 N1 C10 113.42(16)
C2 C1 H1 119.5
C2 C1 C6 121.0(2)
C6 C1 H1 119.5
C1 C2 H2 119.7
C3 C2 C1 120.5(2)
C3 C2 H2 119.7
C2 C3 H3 120.1
C2 C3 C4 119.8(2)
C4 C3 H3 120.1
C3 C4 H4 119.9
C3 C4 C5 120.2(2)
C5 C4 H4 119.9
C4 C5 H5 119.5
C4 C5 C6 121.0(2)
C6 C5 H5 119.5
C1 C6 C7 121.68(19)
C5 C6 C1 117.5(2)
C5 C6 C7 120.8(2)
N1 C7 C6 122.30(17)
N1 C7 C8 110.02(18)
C6 C7 C8 127.65(19)
C7 C8 C9 100.48(16)
C7 C8 C20 110.75(19)
C7 C8 C21 113.63(19)
C9 C8 C20 109.9(2)
C21 C8 C9 111.12(19)
C21 C8 C20 110.6(2)
C8 C9 H9A 110.7
C8 C9 H9B 110.7
H9A C9 H9B 108.8
C10 C9 C8 105.44(17)
C10 C9 H9A 110.7
C10 C9 H9B 110.7
N1 C10 C9 100.48(17)
N1 C10 H10 108.6
N1 C10 C11 112.73(17)
C9 C10 H10 108.6
C11 C10 C9 117.32(19)
C11 C10 H10 108.6
C12 C11 C10 119.5(2)
C18 C11 C10 118.5(2)
C18 C11 C12 121.9(2)
C13 C12 C11 122.1(2)
C13 C12 C17 116.9(2)
C17 C12 C11 121.0(2)
C12 C13 H13 119.6
C12 C13 C14 120.9(3)
C14 C13 H13 119.6
C13 C14 H14 119.6
C15 C14 C13 120.9(3)
C15 C14 H14 119.6
C14 C15 H15 120.5
C14 C15 C16 119.0(3)
C16 C15 H15 120.5
C15 C16 H16 119.6
C15 C16 C17 120.8(3)
C17 C16 H16 119.6
C12 C17 H17 119.3
C16 C17 C12 121.5(3)
C16 C17 H17 119.3
C11 C18 H18 116.7
C11 C18 C19 126.6(3)
C19 C18 H18 116.7
C18 C19 H19A 109.5
C18 C19 H19B 109.5
C18 C19 H19C 109.5
H19A C19 H19B 109.5
H19A C19 H19C 109.5
H19B C19 H19C 109.5
C8 C20 H20A 109.5
C8 C20 H20B 109.5
C8 C20 H20C 109.5
H20A C20 H20B 109.5
H20A C20 H20C 109.5
H20B C20 H20C 109.5
C8 C21 H21A 109.5
C8 C21 H21B 109.5
C8 C21 H21C 109.5
H21A C21 H21B 109.5
H21A C21 H21C 109.5
H21B C21 H21C 109.5

loop_
_geom_bond_atom_site_label_1
_geom_bond_atom_site_label_2
_geom_bond_distance
O1 N1 1.2961(19)
N1 C7 1.311(3)
N1 C10 1.500(3)
C1 H1 0.9300
C1 C2 1.382(3)
C1 C6 1.394(3)
C2 H2 0.9300
C2 C3 1.367(3)
C3 H3 0.9300
C3 C4 1.371(4)
C4 H4 0.9300
C4 C5 1.387(3)
C5 H5 0.9300
C5 C6 1.391(3)
C6 C7 1.461(3)
C7 C8 1.517(3)
C8 C9 1.537(3)
C8 C20 1.540(3)
C8 C21 1.527(3)
C9 H9A 0.9700
C9 H9B 0.9700
C9 C10 1.514(3)
C10 H10 0.9800
C10 C11 1.506(3)
C11 C12 1.494(3)
C11 C18 1.323(3)
C12 C13 1.375(3)
C12 C17 1.384(3)
C13 H13 0.9300
C13 C14 1.389(4)
C14 H14 0.9300
C14 C15 1.355(4)
C15 H15 0.9300
C15 C16 1.355(4)
C16 H16 0.9300
C16 C17 1.374(4)
C17 H17 0.9300
C18 H18 0.9300
C18 C19 1.507(4)
C19 H19A 0.9600
C19 H19B 0.9600
C19 H19C 0.9600
C20 H20A 0.9600
C20 H20B 0.9600
C20 H20C 0.9600
C21 H21A 0.9600
C21 H21B 0.9600
C21 H21C 0.9600

loop_
_geom_torsion_atom_site_label_1
_geom_torsion_atom_site_label_2
_geom_torsion_atom_site_label_3
_geom_torsion_atom_site_label_4
_geom_torsion
O1 N1 C7 C6 -6.0(3)
O1 N1 C7 C8 172.16(18)
O1 N1 C10 C9 167.49(17)
O1 N1 C10 C11 41.8(2)
N1 C7 C8 C9 20.9(2)
N1 C7 C8 C20 -95.1(2)
N1 C7 C8 C21 139.7(2)
N1 C10 C11 C12 58.5(3)
N1 C10 C11 C18 -123.8(2)
C1 C2 C3 C4 -0.2(4)
C1 C6 C7 N1 147.3(2)
C1 C6 C7 C8 -30.5(3)
C2 C1 C6 C5 1.3(3)
C2 C1 C6 C7 179.4(2)
C2 C3 C4 C5 1.3(4)
C3 C4 C5 C6 -1.0(4)
C4 C5 C6 C1 -0.3(3)
C4 C5 C6 C7 -178.3(2)
C5 C6 C7 N1 -34.8(3)
C5 C6 C7 C8 147.5(2)
C6 C1 C2 C3 -1.1(4)
C6 C7 C8 C9 -161.0(2)
C6 C7 C8 C20 82.9(3)
C6 C7 C8 C21 -42.3(3)
C7 N1 C10 C9 -17.2(2)
C7 N1 C10 C11 -142.86(19)
C7 C8 C9 C10 -30.9(2)
C8 C9 C10 N1 29.3(2)
C8 C9 C10 C11 151.86(19)
C9 C10 C11 C12 -57.5(3)
C9 C10 C11 C18 120.2(2)
C10 N1 C7 C6 179.21(18)
C10 N1 C7 C8 -2.7(2)
C10 C11 C12 C13 -83.3(3)
C10 C11 C12 C17 97.8(3)
C10 C11 C18 C19 -176.9(3)
C11 C12 C13 C14 -178.0(2)
C11 C12 C17 C16 177.3(3)
C12 C11 C18 C19 0.7(4)
C12 C13 C14 C15 0.4(4)
C13 C12 C17 C16 -1.6(4)
C13 C14 C15 C16 -1.1(5)
C14 C15 C16 C17 0.4(5)
C15 C16 C17 C12 1.0(5)
C17 C12 C13 C14 0.9(4)
C18 C11 C12 C13 99.1(3)
C18 C11 C12 C17 -79.8(3)
C20 C8 C9 C10 85.8(2)
C21 C8 C9 C10 -151.46(19)
